data_4060529
loop_
_publ_author_name
'Chen, Wei-Zhong'
'Ren, Tong'

_publ_section_title
;
 Selective Ligand Modification on the Periphery of Diruthenium
 Compounds: Toward New Metal-Alkynyl Scaffolds
;
_journal_coden_ASTM ORGND7
_journal_issue 11
_journal_name_full Organometallics
_journal_page_first 2660
_journal_page_last 2669
_journal_paper_doi 10.1021/om050068t
_journal_volume 24
_journal_year 2005
_chemical_formula_sum 'C35 H38 Cl3 N4 O9 Ru2'
_chemical_formula_weight 967.18
_space_group_IT_number 2
_symmetry_cell_setting triclinic
_symmetry_space_group_name_Hall '-P 1'
_symmetry_space_group_name_H-M 'P -1'
_atom_sites_solution_hydrogens geom
_atom_sites_solution_primary direct
_atom_sites_solution_secondary difmap
_audit_creation_method SHELXL-97
_cell_angle_alpha 109.9130(10)
_cell_angle_beta 90.5230(10)
_cell_angle_gamma 93.3750(10)
_cell_formula_units_Z 2
_cell_length_a 9.8249(4)
_cell_length_b 12.2573(5)
_cell_length_c 17.0168(7)
_cell_measurement_reflns_used 6557
_cell_measurement_temperature 300(2)
_cell_measurement_theta_max 28.27
_cell_measurement_theta_min 2.40
_cell_volume 1922.48(14)
_computing_cell_refinement 'Bruker SMART'
_computing_data_collection 'Bruker SMART'
_computing_data_reduction 'Bruker SAINT'
_computing_molecular_graphics 'Bruker SHELXTL'
_computing_publication_material 'Bruker SHELXTL'
_computing_structure_refinement 'SHELXL-97 (Sheldrick, 1997)'
_computing_structure_solution 'SHELXS-97 (Sheldrick, 1990)'
_diffrn_ambient_temperature 300(2)
_diffrn_measured_fraction_theta_full 0.990
_diffrn_measured_fraction_theta_max 0.990
_diffrn_measurement_device_type 'CCD area detector'
_diffrn_measurement_method 'phi and omega scans'
_diffrn_radiation_monochromator graphite
_diffrn_radiation_source 'fine-focus sealed tube'
_diffrn_radiation_type MoK\a
_diffrn_radiation_wavelength 0.71073
_diffrn_reflns_av_R_equivalents 0.0285
_diffrn_reflns_av_sigmaI/netI 0.0415
_diffrn_reflns_limit_h_max 11
_diffrn_reflns_limit_h_min -11
_diffrn_reflns_limit_k_max 7
_diffrn_reflns_limit_k_min -14
_diffrn_reflns_limit_l_max 20
_diffrn_reflns_limit_l_min -19
_diffrn_reflns_number 10260
_diffrn_reflns_theta_full 25.00
_diffrn_reflns_theta_max 25.00
_diffrn_reflns_theta_min 1.77
_exptl_absorpt_coefficient_mu 1.052
_exptl_absorpt_correction_T_max 1.0000
_exptl_absorpt_correction_T_min 0.8109
_exptl_absorpt_correction_type empirical
_exptl_absorpt_process_details
; 
  SADABS, Absorption corrections using Bruker CCD based on the method of 
  Bob Blessing.  Acta Cryst. 1995, A51, 33 
;
_exptl_crystal_colour Dark
_exptl_crystal_density_diffrn 1.671
_exptl_crystal_density_method 'not measured'
_exptl_crystal_description Block
_exptl_crystal_F_000 974
_exptl_crystal_size_max 0.50
_exptl_crystal_size_mid 0.13
_exptl_crystal_size_min 0.06
_refine_diff_density_max 0.869
_refine_diff_density_min -0.636
_refine_diff_density_rms 0.079
_refine_ls_extinction_method none
_refine_ls_goodness_of_fit_ref 1.010
_refine_ls_hydrogen_treatment mixed
_refine_ls_matrix_type full
_refine_ls_number_parameters 478
_refine_ls_number_reflns 6702
_refine_ls_number_restraints 0
_refine_ls_restrained_S_all 1.010
_refine_ls_R_factor_all 0.0421
_refine_ls_R_factor_gt 0.0326
_refine_ls_shift/su_max 0.001
_refine_ls_shift/su_mean 0.000
_refine_ls_structure_factor_coef Fsqd
_refine_ls_weighting_details 'calc w=1/[\s^2^(Fo^2^)+(0.0161P)^2^+3.1167P] where P=(Fo^2^+2Fc^2^)/3'
_refine_ls_weighting_scheme calc
_refine_ls_wR_factor_gt 0.0710
_refine_ls_wR_factor_ref 0.0732
_reflns_number_gt 5202
_reflns_number_total 6702
_reflns_threshold_expression >2sigma(I)
_cod_data_source_file om050068tsi20050131_111054.cif
_cod_data_source_block compound6
_cod_original_sg_symbol_H-M P-1
_cod_database_code 4060529

loop_
_symmetry_equiv_pos_as_xyz
'x, y, z'
'-x, -y, -z'

loop_
_atom_site_label
_atom_site_type_symbol
_atom_site_fract_x
_atom_site_fract_y
_atom_site_fract_z
_atom_site_U_iso_or_equiv
_atom_site_adp_type
_atom_site_occupancy
_atom_site_symmetry_multiplicity
_atom_site_calc_flag
_atom_site_refinement_flags
Ru2 Ru 0.36013(3) 0.80262(2) 0.355506(17) 0.02747(9) Uani 1 1 d .
Ru1 Ru 0.27304(3) 0.61268(2) 0.328347(17) 0.02631(8) Uani 1 1 d .
Cl1 Cl 0.16766(10) 0.42483(8) 0.32629(7) 0.0428(2) Uani 1 1 d .
O3 O 0.3867(3) 0.6103(2) 0.43138(15) 0.0364(6) Uani 1 1 d .
O1 O 0.1152(3) 0.6825(2) 0.40709(16) 0.0363(6) Uani 1 1 d .
O4 O 0.4736(3) 0.7916(2) 0.45571(16) 0.0379(6) Uani 1 1 d .
N4 N 0.2418(3) 0.8143(2) 0.26043(17) 0.0262(6) Uani 1 1 d .
N3 N 0.1620(3) 0.6229(2) 0.23001(17) 0.0270(7) Uani 1 1 d .
N2 N 0.5178(3) 0.7425(3) 0.28043(18) 0.0290(7) Uani 1 1 d .
O2 O 0.2066(3) 0.8643(2) 0.43789(16) 0.0385(6) Uani 1 1 d .
N1 N 0.4343(3) 0.5521(2) 0.25382(18) 0.0270(7) Uani 1 1 d .
C5 C 0.5286(4) 0.6288(3) 0.2465(2) 0.0305(8) Uani 1 1 d .
H5A H 0.6057 0.6021 0.2165 0.037 Uiso 1 1 calc R
C20 C 0.1638(4) 0.7216(3) 0.2149(2) 0.0277(8) Uani 1 1 d .
H20A H 0.1092 0.7265 0.1715 0.033 Uiso 1 1 calc R
C3 C 0.4609(4) 0.6984(4) 0.4739(2) 0.0374(9) Uani 1 1 d .
C13 C 0.6337(4) 0.8163(3) 0.2747(2) 0.0320(8) Uani 1 1 d .
C28 C 0.2273(4) 0.9202(3) 0.2439(2) 0.0305(8) Uani 1 1 d .
C21 C 0.0688(4) 0.5298(3) 0.1787(2) 0.0286(8) Uani 1 1 d .
C26 C 0.1028(4) 0.4667(3) 0.0970(2) 0.0340(9) Uani 1 1 d .
H26A H 0.1849 0.4842 0.0758 0.041 Uiso 1 1 calc R
O11 O 0.4803(3) 0.9974(2) 0.40669(19) 0.0523(8) Uani 1 1 d .
C1 C 0.1155(4) 0.7907(4) 0.4454(2) 0.0381(9) Uani 1 1 d .
C6 C 0.4567(4) 0.4331(3) 0.2065(2) 0.0321(9) Uani 1 1 d .
C31 C 0.1835(4) 1.1253(3) 0.2144(3) 0.0422(10) Uani 1 1 d .
H31A H 0.1676 1.1938 0.2048 0.051 Uiso 1 1 calc R
C29 C 0.2209(4) 0.9219(3) 0.1629(2) 0.0393(9) Uani 1 1 d .
H29A H 0.2325 0.8542 0.1180 0.047 Uiso 1 1 calc R
O8 O 0.1914(4) 1.0162(3) 0.0663(2) 0.0698(10) Uani 1 1 d .
C25 C 0.0128(4) 0.3774(3) 0.0476(2) 0.0364(9) Uani 1 1 d .
C15 C 0.8712(4) 0.8791(4) 0.3020(3) 0.0467(11) Uani 1 1 d .
H15A H 0.9555 0.8738 0.3253 0.056 Uiso 1 1 calc R
C33 C 0.2147(4) 1.0231(3) 0.3108(2) 0.0356(9) Uani 1 1 d .
H33A H 0.2207 1.0235 0.3654 0.043 Uiso 1 1 calc R
C16 C 0.8573(4) 0.9574(4) 0.2605(3) 0.0444(10) Uani 1 1 d .
H16A H 0.9320 1.0053 0.2564 0.053 Uiso 1 1 calc R
O6 O 0.7090(3) 1.0355(3) 0.1812(3) 0.0742(11) Uani 1 1 d .
C18 C 0.6196(4) 0.8946(4) 0.2336(3) 0.0434(10) Uani 1 1 d .
H18A H 0.5349 0.9010 0.2113 0.052 Uiso 1 1 calc R
C14 C 0.7594(4) 0.8080(4) 0.3090(3) 0.0412(10) Uani 1 1 d .
H14A H 0.7692 0.7551 0.3367 0.049 Uiso 1 1 calc R
C32 C 0.1933(4) 1.1240(3) 0.2953(3) 0.0413(10) Uani 1 1 d .
H32A H 0.1852 1.1926 0.3400 0.050 Uiso 1 1 calc R
C30 C 0.1974(4) 1.0244(4) 0.1484(3) 0.0424(10) Uani 1 1 d .
C11 C 0.4770(4) 0.4014(4) 0.1212(3) 0.0421(10) Uani 1 1 d .
H11B H 0.4692 0.4560 0.0949 0.051 Uiso 1 1 calc R
C7 C 0.4657(4) 0.3524(4) 0.2458(3) 0.0452(10) Uani 1 1 d .
H7A H 0.4519 0.3727 0.3029 0.054 Uiso 1 1 calc R
C17 C 0.7325(4) 0.9645(4) 0.2253(3) 0.0435(10) Uani 1 1 d .
C22 C -0.0532(4) 0.5046(3) 0.2106(3) 0.0401(10) Uani 1 1 d .
H22A H -0.0756 0.5466 0.2650 0.048 Uiso 1 1 calc R
C4 C 0.5378(5) 0.6951(4) 0.5493(3) 0.0609(14) Uani 1 1 d .
H4A H 0.5198 0.6206 0.5554 0.091 Uiso 1 1 calc R
H4B H 0.5093 0.7550 0.5982 0.091 Uiso 1 1 calc R
H4C H 0.6338 0.7075 0.5427 0.091 Uiso 1 1 calc R
C24 C -0.1091(4) 0.3524(4) 0.0794(3) 0.0445(10) Uani 1 1 d .
H24A H -0.1694 0.2927 0.0464 0.053 Uiso 1 1 calc R
C10 C 0.5086(5) 0.2893(4) 0.0747(3) 0.0529(12) Uani 1 1 d .
C23 C -0.1416(4) 0.4156(4) 0.1600(3) 0.0460(11) Uani 1 1 d .
H23A H -0.2242 0.3983 0.1809 0.055 Uiso 1 1 calc R
C8 C 0.4961(4) 0.2392(4) 0.1982(4) 0.0597(14) Uani 1 1 d .
H8A H 0.5020 0.1837 0.2239 0.072 Uiso 1 1 calc R
C2 C 0.0016(5) 0.8357(4) 0.5040(3) 0.0548(12) Uani 1 1 d .
H2A H -0.0598 0.7719 0.5041 0.082 Uiso 1 1 calc R
H2B H -0.0470 0.8890 0.4858 0.082 Uiso 1 1 calc R
H2C H 0.0389 0.8751 0.5595 0.082 Uiso 1 1 calc R
C9 C 0.5176(5) 0.2088(4) 0.1135(4) 0.0616(14) Uani 1 1 d .
H9A H 0.5382 0.1333 0.0827 0.074 Uiso 1 1 calc R
C34 C 0.1609(6) 1.1169(4) 0.0471(3) 0.0729(16) Uani 1 1 d .
H34A H 0.1596 1.0989 -0.0124 0.109 Uiso 1 1 calc R
H34B H 0.2292 1.1785 0.0727 0.109 Uiso 1 1 calc R
H34C H 0.0732 1.1411 0.0682 0.109 Uiso 1 1 calc R
C19 C 0.8238(5) 1.1025(5) 0.1651(4) 0.0774(18) Uani 1 1 d .
H19A H 0.7934 1.1490 0.1339 0.116 Uiso 1 1 calc R
H19B H 0.8890 1.0510 0.1336 0.116 Uiso 1 1 calc R
H19C H 0.8655 1.1522 0.2173 0.116 Uiso 1 1 calc R
O7 O 0.0373(3) 0.3098(3) -0.03331(17) 0.0503(8) Uani 1 1 d .
O5 O 0.5332(4) 0.2523(3) -0.0089(2) 0.0828(12) Uani 1 1 d .
C27 C 0.1636(5) 0.3287(4) -0.0664(3) 0.0588(13) Uani 1 1 d .
H27A H 0.1672 0.2767 -0.1231 0.088 Uiso 1 1 calc R
H27B H 0.2360 0.3147 -0.0335 0.088 Uiso 1 1 calc R
H27C H 0.1738 0.4076 -0.0653 0.088 Uiso 1 1 calc R
C12 C 0.5592(7) 0.3422(6) -0.0498(4) 0.0899(19) Uani 1 1 d .
H12A H 0.5734 0.3043 -0.1083 0.135 Uiso 1 1 calc R
H12B H 0.6388 0.3911 -0.0243 0.135 Uiso 1 1 calc R
H12C H 0.4820 0.3887 -0.0430 0.135 Uiso 1 1 calc R
Cl3 Cl 0.73525(17) 0.53129(18) 0.39115(12) 0.1045(6) Uani 1 1 d .
Cl4 Cl 0.8093(2) 0.3029(2) 0.37949(13) 0.1265(7) Uani 1 1 d .
C35 C 0.8442(6) 0.4534(6) 0.4304(3) 0.093(2) Uani 1 1 d .
H35A H 0.8320 0.4728 0.4900 0.112 Uiso 1 1 calc R
H35B H 0.9381 0.4747 0.4219 0.112 Uiso 1 1 calc R

loop_
_atom_site_aniso_label
_atom_site_aniso_U_11
_atom_site_aniso_U_22
_atom_site_aniso_U_33
_atom_site_aniso_U_23
_atom_site_aniso_U_13
_atom_site_aniso_U_12
Ru2 0.03334(17) 0.02167(17) 0.02525(16) 0.00596(12) -0.00057(13) -0.00245(13)
Ru1 0.03086(16) 0.02168(17) 0.02539(16) 0.00740(12) 0.00096(12) -0.00233(12)
Cl1 0.0428(6) 0.0265(5) 0.0596(7) 0.0162(5) 0.0047(5) -0.0037(4)
O3 0.0481(16) 0.0296(15) 0.0315(14) 0.0121(12) -0.0069(12) -0.0058(13)
O1 0.0396(15) 0.0311(16) 0.0351(15) 0.0074(12) 0.0101(12) -0.0001(12)
O4 0.0500(17) 0.0297(15) 0.0323(15) 0.0106(12) -0.0102(13) -0.0071(13)
N4 0.0318(16) 0.0190(16) 0.0271(16) 0.0073(13) -0.0016(13) -0.0012(13)
N3 0.0304(16) 0.0231(17) 0.0246(15) 0.0051(13) -0.0003(13) -0.0033(13)
N2 0.0278(16) 0.0258(17) 0.0319(17) 0.0093(14) -0.0012(13) -0.0054(13)
O2 0.0504(17) 0.0269(15) 0.0336(15) 0.0043(12) 0.0118(13) 0.0029(13)
N1 0.0304(16) 0.0210(16) 0.0289(16) 0.0079(13) -0.0002(13) -0.0008(13)
C5 0.0307(19) 0.029(2) 0.031(2) 0.0092(16) 0.0006(16) -0.0006(16)
C20 0.0299(19) 0.028(2) 0.0249(19) 0.0088(16) 0.0004(15) 0.0019(16)
C3 0.044(2) 0.037(2) 0.030(2) 0.0116(18) -0.0013(18) 0.0005(19)
C13 0.031(2) 0.026(2) 0.036(2) 0.0082(17) 0.0033(17) -0.0035(16)
C28 0.0292(19) 0.025(2) 0.036(2) 0.0098(16) -0.0030(16) -0.0026(16)
C21 0.033(2) 0.0211(19) 0.031(2) 0.0092(15) -0.0042(16) -0.0018(15)
C26 0.036(2) 0.033(2) 0.033(2) 0.0113(17) -0.0009(17) -0.0013(17)
O11 0.069(2) 0.0260(16) 0.0551(19) 0.0056(13) 0.0057(16) -0.0052(14)
C1 0.045(2) 0.038(2) 0.030(2) 0.0089(18) 0.0057(18) 0.008(2)
C6 0.0243(18) 0.027(2) 0.043(2) 0.0093(17) -0.0012(16) 0.0008(16)
C31 0.042(2) 0.027(2) 0.061(3) 0.020(2) -0.004(2) -0.0032(18)
C29 0.050(2) 0.031(2) 0.036(2) 0.0095(18) -0.0001(19) 0.0020(19)
O8 0.119(3) 0.053(2) 0.049(2) 0.0309(17) -0.004(2) 0.012(2)
C25 0.042(2) 0.028(2) 0.035(2) 0.0077(17) -0.0095(18) -0.0030(17)
C15 0.035(2) 0.058(3) 0.050(3) 0.024(2) -0.007(2) -0.007(2)
C33 0.040(2) 0.028(2) 0.037(2) 0.0086(17) -0.0010(18) 0.0007(17)
C16 0.035(2) 0.041(3) 0.056(3) 0.016(2) 0.003(2) -0.0110(19)
O6 0.0414(18) 0.079(3) 0.136(3) 0.082(3) 0.003(2) -0.0060(17)
C18 0.030(2) 0.043(3) 0.064(3) 0.027(2) 0.001(2) 0.0005(18)
C14 0.039(2) 0.045(3) 0.043(2) 0.022(2) -0.0049(19) -0.0056(19)
C32 0.042(2) 0.024(2) 0.052(3) 0.0065(19) -0.002(2) -0.0018(18)
C30 0.047(2) 0.039(3) 0.046(3) 0.023(2) -0.005(2) -0.004(2)
C11 0.043(2) 0.037(2) 0.042(2) 0.0066(19) -0.0043(19) 0.0063(19)
C7 0.043(2) 0.039(3) 0.060(3) 0.025(2) 0.013(2) 0.008(2)
C17 0.036(2) 0.037(2) 0.063(3) 0.025(2) 0.007(2) -0.0008(18)
C22 0.037(2) 0.041(2) 0.040(2) 0.0106(19) 0.0044(18) -0.0026(18)
C4 0.081(4) 0.055(3) 0.047(3) 0.022(2) -0.027(3) -0.012(3)
C24 0.044(2) 0.033(2) 0.051(3) 0.011(2) -0.013(2) -0.0126(19)
C10 0.049(3) 0.046(3) 0.052(3) 0.001(2) -0.007(2) 0.008(2)
C23 0.033(2) 0.049(3) 0.058(3) 0.022(2) 0.001(2) -0.011(2)
C8 0.043(3) 0.038(3) 0.109(5) 0.040(3) 0.009(3) 0.007(2)
C2 0.058(3) 0.049(3) 0.054(3) 0.011(2) 0.026(2) 0.013(2)
C9 0.049(3) 0.035(3) 0.085(4) -0.002(3) 0.000(3) 0.003(2)
C34 0.101(4) 0.066(4) 0.072(4) 0.050(3) -0.010(3) 0.000(3)
C19 0.056(3) 0.079(4) 0.123(5) 0.070(4) 0.009(3) -0.012(3)
O7 0.0556(19) 0.0460(19) 0.0371(16) 0.0002(14) -0.0060(14) -0.0076(15)
O5 0.122(3) 0.063(3) 0.048(2) -0.0038(18) -0.006(2) 0.024(2)
C27 0.070(3) 0.060(3) 0.036(2) 0.001(2) 0.005(2) 0.009(3)
C12 0.096(5) 0.114(6) 0.058(4) 0.025(4) 0.010(3) 0.023(4)
Cl3 0.0805(11) 0.1410(17) 0.1126(14) 0.0670(13) 0.0294(10) 0.0218(11)
Cl4 0.1505(19) 0.1361(19) 0.0967(14) 0.0390(13) 0.0277(13) 0.0411(15)
C35 0.060(4) 0.159(7) 0.053(3) 0.029(4) 0.003(3) -0.007(4)

loop_
_atom_type_symbol
_atom_type_description
_atom_type_scat_dispersion_real
_atom_type_scat_dispersion_imag
_atom_type_scat_source
C C 0.0033 0.0016 'International Tables Vol C Tables 4.2.6.8 and 6.1.1.4'
H H 0.0000 0.0000 'International Tables Vol C Tables 4.2.6.8 and 6.1.1.4'
N N 0.0061 0.0033 'International Tables Vol C Tables 4.2.6.8 and 6.1.1.4'
O O 0.0106 0.0060 'International Tables Vol C Tables 4.2.6.8 and 6.1.1.4'
Ru Ru -1.2594 0.8363 'International Tables Vol C Tables 4.2.6.8 and 6.1.1.4'
Cl Cl 0.1484 0.1585 'International Tables Vol C Tables 4.2.6.8 and 6.1.1.4'

loop_
_geom_angle_atom_site_label_1
_geom_angle_atom_site_label_2
_geom_angle_atom_site_label_3
_geom_angle
N2 Ru2 N4 93.30(12)
N2 Ru2 O2 176.67(11)
N4 Ru2 O2 90.01(11)
N2 Ru2 O4 89.09(11)
N4 Ru2 O4 177.54(11)
O2 Ru2 O4 87.60(11)
N2 Ru2 Ru1 89.70(8)
N4 Ru2 Ru1 90.25(8)
O2 Ru2 Ru1 90.61(7)
O4 Ru2 Ru1 89.20(7)
N2 Ru2 O11 89.45(11)
N4 Ru2 O11 101.36(11)
O2 Ru2 O11 89.57(10)
O4 Ru2 O11 79.21(10)
Ru1 Ru2 O11 168.40(7)
N3 Ru1 N1 91.60(11)
N3 Ru1 O3 177.42(11)
N1 Ru1 O3 89.51(11)
N3 Ru1 O1 89.41(11)
N1 Ru1 O1 177.01(11)
O3 Ru1 O1 89.37(10)
N3 Ru1 Ru2 89.35(8)
N1 Ru1 Ru2 90.17(8)
O3 Ru1 Ru2 88.32(7)
O1 Ru1 Ru2 87.02(7)
N3 Ru1 Cl1 96.53(8)
N1 Ru1 Cl1 98.34(8)
O3 Ru1 Cl1 85.61(7)
O1 Ru1 Cl1 84.34(7)
Ru2 Ru1 Cl1 169.49(3)
C3 O3 Ru1 120.4(2)
C1 O1 Ru1 120.6(2)
C3 O4 Ru2 119.1(2)
C20 N4 C28 117.1(3)
C20 N4 Ru2 118.9(2)
C28 N4 Ru2 123.8(2)
C20 N3 C21 116.5(3)
C20 N3 Ru1 119.9(2)
C21 N3 Ru1 123.3(2)
C5 N2 C13 116.8(3)
C5 N2 Ru2 119.4(2)
C13 N2 Ru2 122.7(2)
C1 O2 Ru2 117.6(2)
C5 N1 C6 114.8(3)
C5 N1 Ru1 118.0(2)
C6 N1 Ru1 127.2(2)
N1 C5 N2 122.5(3)
N3 C20 N4 121.5(3)
O3 C3 O4 122.9(3)
O3 C3 C4 119.0(4)
O4 C3 C4 118.1(4)
C14 C13 C18 119.9(4)
C14 C13 N2 120.6(3)
C18 C13 N2 119.5(3)
C29 C28 C33 119.3(3)
C29 C28 N4 121.5(3)
C33 C28 N4 119.1(3)
C22 C21 C26 120.7(3)
C22 C21 N3 119.8(3)
C26 C21 N3 119.5(3)
C25 C26 C21 119.4(4)
O1 C1 O2 124.0(4)
O1 C1 C2 118.2(4)
O2 C1 C2 117.7(4)
C7 C6 C11 120.0(4)
C7 C6 N1 120.5(4)
C11 C6 N1 119.4(3)
C30 C31 C32 119.4(4)
C30 C29 C28 120.3(4)
C30 O8 C34 118.3(4)
O7 C25 C24 116.3(3)
O7 C25 C26 123.8(4)
C24 C25 C26 119.9(4)
C14 C15 C16 120.3(4)
C32 C33 C28 119.5(4)
C17 C16 C15 119.9(4)
C17 O6 C19 117.8(3)
C13 C18 C17 120.2(4)
C13 C14 C15 119.9(4)
C33 C32 C31 121.2(4)
O8 C30 C31 124.3(4)
O8 C30 C29 115.5(4)
C31 C30 C29 120.2(4)
C10 C11 C6 121.0(4)
C6 C7 C8 118.7(4)
O6 C17 C16 124.6(4)
O6 C17 C18 115.5(4)
C16 C17 C18 119.9(4)
C21 C22 C23 118.9(4)
C25 C24 C23 120.1(4)
O5 C10 C9 116.3(4)
O5 C10 C11 124.4(5)
C9 C10 C11 119.2(5)
C22 C23 C24 121.0(4)
C9 C8 C7 120.9(4)
C10 C9 C8 120.2(4)
C25 O7 C27 117.9(3)
C10 O5 C12 118.3(4)
Cl3 C35 Cl4 110.2(3)

loop_
_geom_bond_atom_site_label_1
_geom_bond_atom_site_label_2
_geom_bond_distance
Ru2 N2 2.026(3)
Ru2 N4 2.032(3)
Ru2 O2 2.065(3)
Ru2 O4 2.075(2)
Ru2 Ru1 2.3219(4)
Ru2 O11 2.466(3)
Ru1 N3 2.033(3)
Ru1 N1 2.050(3)
Ru1 O3 2.080(2)
Ru1 O1 2.085(3)
Ru1 Cl1 2.4574(10)
O3 C3 1.260(4)
O1 C1 1.263(4)
O4 C3 1.281(4)
N4 C20 1.328(4)
N4 C28 1.434(4)
N3 C20 1.319(4)
N3 C21 1.445(4)
N2 C5 1.326(4)
N2 C13 1.437(4)
O2 C1 1.272(5)
N1 C5 1.318(4)
N1 C6 1.437(4)
C3 C4 1.497(5)
C13 C14 1.385(5)
C13 C18 1.380(5)
C28 C29 1.386(5)
C28 C33 1.394(5)
C21 C22 1.382(5)
C21 C26 1.396(5)
C26 C25 1.390(5)
C1 C2 1.507(5)
C6 C7 1.376(5)
C6 C11 1.389(5)
C31 C30 1.373(6)
C31 C32 1.385(6)
C29 C30 1.392(5)
O8 C30 1.367(5)
O8 C34 1.427(5)
C25 O7 1.376(5)
C25 C24 1.379(6)
C15 C14 1.393(5)
C15 C16 1.383(6)
C33 C32 1.377(5)
C16 C17 1.380(6)
O6 C17 1.356(5)
O6 C19 1.439(5)
C18 C17 1.399(5)
C11 C10 1.387(6)
C7 C8 1.399(6)
C22 C23 1.386(5)
C24 C23 1.377(6)
C10 O5 1.366(6)
C10 C9 1.368(7)
C8 C9 1.383(7)
O7 C27 1.407(5)
O5 C12 1.503(7)
Cl3 C35 1.744(6)
Cl4 C35 1.761(7)

loop_
_geom_torsion_atom_site_label_1
_geom_torsion_atom_site_label_2
_geom_torsion_atom_site_label_3
_geom_torsion_atom_site_label_4
_geom_torsion
N2 Ru2 Ru1 N3 -90.81(11)
N4 Ru2 Ru1 N3 2.49(12)
O2 Ru2 Ru1 N3 92.51(11)
O4 Ru2 Ru1 N3 -179.91(11)
O11 Ru2 Ru1 N3 -176.6(4)
N2 Ru2 Ru1 N1 0.79(12)
N4 Ru2 Ru1 N1 94.09(11)
O2 Ru2 Ru1 N1 -175.90(11)
O4 Ru2 Ru1 N1 -88.31(11)
O11 Ru2 Ru1 N1 -85.0(4)
N2 Ru2 Ru1 O3 90.29(11)
N4 Ru2 Ru1 O3 -176.41(11)
O2 Ru2 Ru1 O3 -86.40(11)
O4 Ru2 Ru1 O3 1.19(11)
O11 Ru2 Ru1 O3 4.5(4)
N2 Ru2 Ru1 O1 179.75(11)
N4 Ru2 Ru1 O1 -86.95(11)
O2 Ru2 Ru1 O1 3.06(10)
O4 Ru2 Ru1 O1 90.65(11)
O11 Ru2 Ru1 O1 93.9(4)
N2 Ru2 Ru1 Cl1 144.97(18)
N4 Ru2 Ru1 Cl1 -121.73(18)
O2 Ru2 Ru1 Cl1 -31.72(18)
O4 Ru2 Ru1 Cl1 55.87(18)
O11 Ru2 Ru1 Cl1 59.1(4)
N3 Ru1 O3 C3 -25(3)
N1 Ru1 O3 C3 90.0(3)
O1 Ru1 O3 C3 -87.3(3)
Ru2 Ru1 O3 C3 -0.2(3)
Cl1 Ru1 O3 C3 -171.6(3)
N3 Ru1 O1 C1 -93.2(3)
N1 Ru1 O1 C1 17(2)
O3 Ru1 O1 C1 84.6(3)
Ru2 Ru1 O1 C1 -3.8(3)
Cl1 Ru1 O1 C1 170.2(3)
N2 Ru2 O4 C3 -92.4(3)
N4 Ru2 O4 C3 74(2)
O2 Ru2 O4 C3 88.0(3)
Ru1 Ru2 O4 C3 -2.6(3)
O11 Ru2 O4 C3 178.0(3)
N2 Ru2 N4 C20 87.6(3)
O2 Ru2 N4 C20 -92.7(3)
O4 Ru2 N4 C20 -79(2)
Ru1 Ru2 N4 C20 -2.1(2)
O11 Ru2 N4 C20 177.7(2)
N2 Ru2 N4 C28 -98.5(3)
O2 Ru2 N4 C28 81.2(3)
O4 Ru2 N4 C28 95(2)
Ru1 Ru2 N4 C28 171.8(3)
O11 Ru2 N4 C28 -8.3(3)
N1 Ru1 N3 C20 -93.9(3)
O3 Ru1 N3 C20 21(3)
O1 Ru1 N3 C20 83.3(3)
Ru2 Ru1 N3 C20 -3.7(3)
Cl1 Ru1 N3 C20 167.5(3)
N1 Ru1 N3 C21 92.2(3)
O3 Ru1 N3 C21 -152(2)
O1 Ru1 N3 C21 -90.6(3)
Ru2 Ru1 N3 C21 -177.7(3)
Cl1 Ru1 N3 C21 -6.4(3)
N4 Ru2 N2 C5 -93.8(3)
O2 Ru2 N2 C5 91.9(19)
O4 Ru2 N2 C5 85.7(3)
Ru1 Ru2 N2 C5 -3.5(3)
O11 Ru2 N2 C5 164.9(3)
N4 Ru2 N2 C13 98.8(3)
O2 Ru2 N2 C13 -75.5(19)
O4 Ru2 N2 C13 -81.8(3)
Ru1 Ru2 N2 C13 -171.0(3)
O11 Ru2 N2 C13 -2.5(3)
N2 Ru2 O2 C1 -99.0(19)
N4 Ru2 O2 C1 86.7(3)
O4 Ru2 O2 C1 -92.8(3)
Ru1 Ru2 O2 C1 -3.6(3)
O11 Ru2 O2 C1 -172.0(3)
N3 Ru1 N1 C5 91.1(3)
O3 Ru1 N1 C5 -86.6(3)
O1 Ru1 N1 C5 -19(2)
Ru2 Ru1 N1 C5 1.7(3)
Cl1 Ru1 N1 C5 -172.1(2)
N3 Ru1 N1 C6 -88.1(3)
O3 Ru1 N1 C6 94.2(3)
O1 Ru1 N1 C6 162.2(19)
Ru2 Ru1 N1 C6 -177.5(3)
Cl1 Ru1 N1 C6 8.7(3)
C6 N1 C5 N2 174.3(3)
Ru1 N1 C5 N2 -5.0(4)
C13 N2 C5 N1 174.1(3)
Ru2 N2 C5 N1 5.9(4)
C21 N3 C20 N4 177.5(3)
Ru1 N3 C20 N4 3.1(5)
C28 N4 C20 N3 -174.6(3)
Ru2 N4 C20 N3 -0.2(4)
Ru1 O3 C3 O4 -1.8(5)
Ru1 O3 C3 C4 178.1(3)
Ru2 O4 C3 O3 3.2(5)
Ru2 O4 C3 C4 -176.7(3)
C5 N2 C13 C14 -59.3(5)
Ru2 N2 C13 C14 108.5(4)
C5 N2 C13 C18 119.7(4)
Ru2 N2 C13 C18 -72.5(4)
C20 N4 C28 C29 -45.0(5)
Ru2 N4 C28 C29 141.0(3)
C20 N4 C28 C33 132.8(4)
Ru2 N4 C28 C33 -41.2(4)
C20 N3 C21 C22 -102.1(4)
Ru1 N3 C21 C22 72.0(4)
C20 N3 C21 C26 77.3(4)
Ru1 N3 C21 C26 -108.5(3)
C22 C21 C26 C25 -0.3(6)
N3 C21 C26 C25 -179.7(3)
Ru1 O1 C1 O2 2.0(5)
Ru1 O1 C1 C2 -177.7(3)
Ru2 O2 C1 O1 1.6(5)
Ru2 O2 C1 C2 -178.6(3)
C5 N1 C6 C7 122.2(4)
Ru1 N1 C6 C7 -58.6(4)
C5 N1 C6 C11 -54.2(4)
Ru1 N1 C6 C11 125.0(3)
C33 C28 C29 C30 -2.2(6)
N4 C28 C29 C30 175.6(3)
C21 C26 C25 O7 -179.5(3)
C21 C26 C25 C24 0.3(6)
C29 C28 C33 C32 1.4(6)
N4 C28 C33 C32 -176.5(3)
C14 C15 C16 C17 -0.6(7)
C14 C13 C18 C17 1.0(6)
N2 C13 C18 C17 -178.0(4)
C18 C13 C14 C15 0.1(6)
N2 C13 C14 C15 179.1(4)
C16 C15 C14 C13 -0.4(7)
C28 C33 C32 C31 0.2(6)
C30 C31 C32 C33 -1.0(6)
C34 O8 C30 C31 -3.8(7)
C34 O8 C30 C29 177.0(4)
C32 C31 C30 O8 -179.1(4)
C32 C31 C30 C29 0.1(6)
C28 C29 C30 O8 -179.2(4)
C28 C29 C30 C31 1.5(6)
C7 C6 C11 C10 -1.1(6)
N1 C6 C11 C10 175.3(4)
C11 C6 C7 C8 0.3(6)
N1 C6 C7 C8 -176.1(3)
C19 O6 C17 C16 4.3(7)
C19 O6 C17 C18 -175.2(5)
C15 C16 C17 O6 -177.8(4)
C15 C16 C17 C18 1.7(7)
C13 C18 C17 O6 177.6(4)
C13 C18 C17 C16 -1.9(7)
C26 C21 C22 C23 -0.1(6)
N3 C21 C22 C23 179.4(3)
O7 C25 C24 C23 179.8(4)
C26 C25 C24 C23 -0.1(6)
C6 C11 C10 O5 -178.3(4)
C6 C11 C10 C9 1.1(7)
C21 C22 C23 C24 0.4(6)
C25 C24 C23 C22 -0.3(7)
C6 C7 C8 C9 0.4(7)
O5 C10 C9 C8 179.1(4)
C11 C10 C9 C8 -0.4(7)
C7 C8 C9 C10 -0.4(7)
C24 C25 O7 C27 -176.8(4)
C26 C25 O7 C27 3.1(6)
C9 C10 O5 C12 -165.0(5)
C11 C10 O5 C12 14.4(7)
